data_4338481
loop_
_publ_author_name
'Wei, Rong-Jia'
'Li, Bao'
'Tao, Jun'
'Huang, Rong-Bin'
'Zheng, Lan-Sun'
'Zheng, Zhiping'

_publ_section_title
;
 Making spin-crossover crystals by successive polymorphic transformations.
;
_journal_issue 4
_journal_name_full 'Inorganic chemistry'
_journal_page_first 1170
_journal_page_last 1172
_journal_paper_doi 10.1021/ic102231j
_journal_volume 50
_journal_year 2011
_chemical_formula_sum 'C20 H18 Fe N6 S2'
_chemical_formula_weight 462.37
_chemical_name_systematic
; 
 ? 
;
_space_group_IT_number 14
_symmetry_cell_setting monoclinic
_symmetry_space_group_name_Hall '-P 2ybc'
_symmetry_space_group_name_H-M 'P 1 21/c 1'
_atom_sites_solution_hydrogens geom
_atom_sites_solution_primary direct
_atom_sites_solution_secondary difmap
_audit_creation_method SHELXL-97
_cell_angle_alpha 90.00
_cell_angle_beta 101.187(4)
_cell_angle_gamma 90.00
_cell_formula_units_Z 8
_cell_length_a 22.1482(8)
_cell_length_b 11.7494(3)
_cell_length_c 17.1187(6)
_cell_measurement_temperature 293(2)
_cell_volume 4370.1(3)
_computing_cell_refinement 'CrysAlis RED, Oxford Diffraction Ltd.'
_computing_data_collection 'CrysAlis CCD, Oxford Diffraction Ltd.'
_computing_data_reduction 'CrysAlis RED, Oxford Diffraction Ltd.'
_computing_structure_refinement 'SHELXL-97 (Sheldrick, 1997)'
_computing_structure_solution 'SHELXS-97 (Sheldrick, 1990)'
_diffrn_ambient_temperature 293(2)
_diffrn_measured_fraction_theta_full 0.998
_diffrn_measured_fraction_theta_max 0.998
_diffrn_radiation_monochromator graphite
_diffrn_radiation_source 'fine-focus sealed tube'
_diffrn_radiation_type MoK\a
_diffrn_radiation_wavelength 0.71073
_diffrn_reflns_av_R_equivalents 0.0364
_diffrn_reflns_av_sigmaI/netI 0.0949
_diffrn_reflns_limit_h_max 27
_diffrn_reflns_limit_h_min -26
_diffrn_reflns_limit_k_max 13
_diffrn_reflns_limit_k_min -14
_diffrn_reflns_limit_l_max 15
_diffrn_reflns_limit_l_min -21
_diffrn_reflns_number 18632
_diffrn_reflns_theta_full 26.00
_diffrn_reflns_theta_max 26.00
_diffrn_reflns_theta_min 2.98
_exptl_absorpt_coefficient_mu 0.899
_exptl_absorpt_correction_T_max 0.8406
_exptl_absorpt_correction_T_min 0.7741
_exptl_absorpt_correction_type multi-scan
_exptl_absorpt_process_details
; 
 CrysAlis RED, Oxford Diffraction Ltd.,
Version 1.171.32.4 (release 27-04-2006 CrysAlis171 .NET)
(compiled Apr 27 2007,17:53:11)
Empirical absorption correction using spherical harmonics,
implemented in SCALE3 ABSPACK scaling algorithm. 
;
_exptl_crystal_colour yellow
_exptl_crystal_density_diffrn 1.406
_exptl_crystal_density_method 'not measured'
_exptl_crystal_description block
_exptl_crystal_F_000 1904
_exptl_crystal_size_max 0.30
_exptl_crystal_size_mid 0.20
_exptl_crystal_size_min 0.20
_refine_diff_density_max 0.593
_refine_diff_density_min -0.501
_refine_diff_density_rms 0.046
_refine_ls_extinction_method none
_refine_ls_goodness_of_fit_ref 0.832
_refine_ls_hydrogen_treatment constr
_refine_ls_matrix_type full
_refine_ls_number_parameters 523
_refine_ls_number_reflns 8592
_refine_ls_number_restraints 0
_refine_ls_restrained_S_all 0.832
_refine_ls_R_factor_all 0.1031
_refine_ls_R_factor_gt 0.0423
_refine_ls_shift/su_max 0.001
_refine_ls_shift/su_mean 0.000
_refine_ls_structure_factor_coef Fsqd
_refine_ls_weighting_details 'calc w=1/[\s^2^(Fo^2^)+(0.0383P)^2^+0.0000P] where P=(Fo^2^+2Fc^2^)/3'
_refine_ls_weighting_scheme calc
_refine_ls_wR_factor_gt 0.0807
_refine_ls_wR_factor_ref 0.0895
_reflns_number_gt 4299
_reflns_number_total 8592
_reflns_threshold_expression >2sigma(I)
_cod_data_source_file ic102231j_si_002.cif
_cod_data_source_block IIat293K
_cod_depositor_comments
;
The following automatic conversions were performed:

'_exptl_absorpt_correction_type' value 'Multi-scan' changed to
'multi-scan' according to
/usr/data/users/saulius/automatic-downloads/retrospective/ACS/lib/dictionaries/cif_core.dic
dictionary named 'cif_core.dic' version 2.4.2 from 2011-04-26.

Automatic conversion script
Id: cif_fix_values 2281 2013-09-26 08:29:07Z andrius 
;
_cod_original_cell_volume 4370.1(2)
_cod_original_sg_symbol_H-M P2(1)/c
_cod_database_code 4338481

loop_
_symmetry_equiv_pos_as_xyz
'x, y, z'
'-x, y+1/2, -z+1/2'
'-x, -y, -z'
'x, -y-1/2, z-1/2'

loop_
_atom_site_label
_atom_site_type_symbol
_atom_site_fract_x
_atom_site_fract_y
_atom_site_fract_z
_atom_site_U_iso_or_equiv
_atom_site_adp_type
_atom_site_occupancy
_atom_site_symmetry_multiplicity
_atom_site_calc_flag
_atom_site_refinement_flags
FeA Fe 0.41842(2) 0.18871(4) 0.17843(3) 0.05730(16) Uani 1 1 d .
FeB Fe 0.09284(2) 0.81133(3) 0.25592(2) 0.03885(13) Uani 1 1 d .
S1A S 0.29898(6) -0.10294(13) 0.26104(11) 0.1631(8) Uani 1 1 d .
S2A S 0.56330(6) 0.22427(9) 0.42936(7) 0.0877(4) Uani 1 1 d .
S1B S 0.11721(5) 0.47650(7) 0.10477(6) 0.0635(3) Uani 1 1 d .
S2B S -0.12574(5) 0.85890(9) 0.14218(8) 0.0980(4) Uani 1 1 d .
N1A N 0.49652(13) 0.1204(2) 0.13375(15) 0.0514(7) Uani 1 1 d .
N2A N 0.36714(14) 0.2168(3) 0.05624(18) 0.0643(8) Uani 1 1 d .
N3A N 0.36129(13) 0.3295(2) 0.20364(17) 0.0603(8) Uani 1 1 d .
N4A N 0.46617(12) 0.33944(19) 0.13838(17) 0.0508(7) Uani 1 1 d .
N5A N 0.36894(17) 0.0510(3) 0.1974(2) 0.1036(14) Uani 1 1 d .
N6A N 0.47312(18) 0.2014(3) 0.2942(2) 0.0817(11) Uani 1 1 d .
N1B N 0.05687(11) 0.74959(18) 0.35745(14) 0.0348(6) Uani 1 1 d .
N2B N 0.17956(12) 0.7904(2) 0.34888(16) 0.0477(7) Uani 1 1 d .
N3B N 0.12428(11) 0.94842(19) 0.18767(15) 0.0444(7) Uani 1 1 d .
N4B N 0.09300(11) 0.96618(17) 0.33158(14) 0.0383(6) Uani 1 1 d .
N5B N 0.10923(14) 0.6699(2) 0.19462(17) 0.0662(9) Uani 1 1 d .
N6B N 0.00028(13) 0.8431(2) 0.19792(16) 0.0528(8) Uani 1 1 d .
C1A C 0.50329(17) 0.0122(3) 0.1130(2) 0.0606(10) Uani 1 1 d .
H1AA H 0.4702 -0.0373 0.1108 0.073 Uiso 1 1 calc R
C2A C 0.5566(2) -0.0289(3) 0.0950(2) 0.0772(12) Uani 1 1 d .
H2AA H 0.5601 -0.1051 0.0820 0.093 Uiso 1 1 calc R
C3A C 0.6044(2) 0.0444(3) 0.0965(2) 0.0833(13) Uani 1 1 d .
H3AA H 0.6412 0.0183 0.0846 0.100 Uiso 1 1 calc R
C4A C 0.59825(17) 0.1572(3) 0.1158(2) 0.0710(11) Uani 1 1 d .
H4AA H 0.6304 0.2083 0.1164 0.085 Uiso 1 1 calc R
C5A C 0.54343(16) 0.1923(3) 0.13419(19) 0.0521(9) Uani 1 1 d .
C6A C 0.53243(15) 0.3128(3) 0.1579(2) 0.0615(10) Uani 1 1 d .
H6AA H 0.5475 0.3223 0.2146 0.074 Uiso 1 1 calc R
H6AB H 0.5548 0.3649 0.1300 0.074 Uiso 1 1 calc R
C7A C 0.3140(2) 0.1660(4) 0.0245(3) 0.0958(15) Uani 1 1 d .
H7AA H 0.3015 0.1034 0.0506 0.115 Uiso 1 1 calc R
C8A C 0.2784(3) 0.2008(7) -0.0426(4) 0.142(3) Uani 1 1 d .
H8AA H 0.2418 0.1625 -0.0622 0.171 Uiso 1 1 calc R
C9A C 0.2945(3) 0.2913(7) -0.0828(4) 0.147(3) Uani 1 1 d .
H9AA H 0.2694 0.3159 -0.1297 0.177 Uiso 1 1 calc R
C10A C 0.3500(2) 0.3472(4) -0.0520(3) 0.0984(15) Uani 1 1 d .
H10A H 0.3629 0.4096 -0.0779 0.118 Uiso 1 1 calc R
C11A C 0.38458(18) 0.3061(4) 0.0181(2) 0.0634(10) Uani 1 1 d .
C12A C 0.44583(17) 0.3576(3) 0.0524(2) 0.0664(11) Uani 1 1 d .
H12A H 0.4764 0.3259 0.0251 0.080 Uiso 1 1 calc R
H12B H 0.4438 0.4389 0.0421 0.080 Uiso 1 1 calc R
C13A C 0.30354(19) 0.3217(3) 0.2166(2) 0.0816(12) Uani 1 1 d .
H13A H 0.2876 0.2499 0.2232 0.098 Uiso 1 1 calc R
C14A C 0.2672(2) 0.4144(5) 0.2207(3) 0.0948(14) Uani 1 1 d .
H14A H 0.2281 0.4068 0.2320 0.114 Uiso 1 1 calc R
C15A C 0.2904(2) 0.5191(4) 0.2074(2) 0.0907(14) Uani 1 1 d .
H15A H 0.2660 0.5836 0.2076 0.109 Uiso 1 1 calc R
C16A C 0.3491(2) 0.5299(3) 0.1940(2) 0.0776(12) Uani 1 1 d .
H16A H 0.3652 0.6010 0.1857 0.093 Uiso 1 1 calc R
C17A C 0.38358(18) 0.4328(3) 0.1929(2) 0.0611(10) Uani 1 1 d .
C18A C 0.44964(17) 0.4363(2) 0.1855(2) 0.0701(11) Uani 1 1 d .
H18A H 0.4577 0.5070 0.1601 0.084 Uiso 1 1 calc R
H18B H 0.4754 0.4347 0.2382 0.084 Uiso 1 1 calc R
C19A C 0.33947(18) -0.0132(3) 0.2238(3) 0.0874(14) Uani 1 1 d .
C20A C 0.5111(2) 0.2114(3) 0.3511(3) 0.0622(11) Uani 1 1 d .
C1B C 0.05460(14) 0.6401(2) 0.37752(18) 0.0445(8) Uani 1 1 d .
H1BA H 0.0648 0.5852 0.3431 0.053 Uiso 1 1 calc R
C2B C 0.03802(16) 0.6056(3) 0.4463(2) 0.0595(10) Uani 1 1 d .
H2BA H 0.0370 0.5287 0.4586 0.071 Uiso 1 1 calc R
C3B C 0.02277(16) 0.6864(3) 0.4971(2) 0.0609(10) Uani 1 1 d .
H3BA H 0.0105 0.6648 0.5439 0.073 Uiso 1 1 calc R
C4B C 0.02592(15) 0.7989(3) 0.47786(18) 0.0512(9) Uani 1 1 d .
H4BA H 0.0167 0.8551 0.5120 0.061 Uiso 1 1 calc R
C5B C 0.04290(13) 0.8277(2) 0.40709(17) 0.0376(7) Uani 1 1 d .
C6B C 0.04609(15) 0.9489(2) 0.38136(19) 0.0500(9) Uani 1 1 d .
H6BA H 0.0062 0.9717 0.3514 0.060 Uiso 1 1 calc R
H6BB H 0.0557 0.9971 0.4281 0.060 Uiso 1 1 calc R
C7B C 0.20912(17) 0.6919(3) 0.3673(3) 0.0669(11) Uani 1 1 d .
H7BA H 0.2037 0.6340 0.3295 0.080 Uiso 1 1 calc R
C8B C 0.2472(2) 0.6722(4) 0.4396(3) 0.0932(15) Uani 1 1 d .
H8BA H 0.2670 0.6026 0.4505 0.112 Uiso 1 1 calc R
C9B C 0.2553(2) 0.7577(5) 0.4952(3) 0.1040(16) Uani 1 1 d .
H9BA H 0.2810 0.7471 0.5445 0.125 Uiso 1 1 calc R
C10B C 0.22506(19) 0.8584(4) 0.4774(2) 0.0788(12) Uani 1 1 d .
H10C H 0.2298 0.9173 0.5144 0.095 Uiso 1 1 calc R
C11B C 0.18758(15) 0.8715(3) 0.4043(2) 0.0481(8) Uani 1 1 d .
C12B C 0.15508(16) 0.9822(2) 0.37958(19) 0.0544(9) Uani 1 1 d .
H12C H 0.1521 1.0255 0.4269 0.065 Uiso 1 1 calc R
H12D H 0.1795 1.0261 0.3491 0.065 Uiso 1 1 calc R
C13B C 0.15162(15) 0.9366(3) 0.1251(2) 0.0599(10) Uani 1 1 d .
H13B H 0.1620 0.8639 0.1109 0.072 Uiso 1 1 calc R
C14B C 0.16507(18) 1.0274(3) 0.0809(2) 0.0760(12) Uani 1 1 d .
H14B H 0.1831 1.0160 0.0368 0.091 Uiso 1 1 calc R
C15B C 0.1514(2) 1.1347(3) 0.1028(2) 0.0827(13) Uani 1 1 d .
H15B H 0.1601 1.1977 0.0740 0.099 Uiso 1 1 calc R
C16B C 0.12495(17) 1.1477(3) 0.1678(2) 0.0687(11) Uani 1 1 d .
H16B H 0.1166 1.2202 0.1848 0.082 Uiso 1 1 calc R
C17B C 0.11067(15) 1.0535(2) 0.20829(19) 0.0465(8) Uani 1 1 d .
C18B C 0.07773(15) 1.0625(2) 0.27632(19) 0.0511(9) Uani 1 1 d .
H18C H 0.0891 1.1332 0.3046 0.061 Uiso 1 1 calc R
H18D H 0.0337 1.0639 0.2561 0.061 Uiso 1 1 calc R
C19B C 0.11282(14) 0.5889(3) 0.15736(19) 0.0453(8) Uani 1 1 d .
C20B C -0.05172(18) 0.8492(2) 0.17466(19) 0.0474(9) Uani 1 1 d .

loop_
_atom_site_aniso_label
_atom_site_aniso_U_11
_atom_site_aniso_U_22
_atom_site_aniso_U_33
_atom_site_aniso_U_23
_atom_site_aniso_U_13
_atom_site_aniso_U_12
FeA 0.0556(4) 0.0531(3) 0.0646(4) 0.0035(3) 0.0151(3) -0.0075(3)
FeB 0.0480(3) 0.0353(2) 0.0347(2) -0.0017(2) 0.0117(2) -0.0020(2)
S1A 0.0697(9) 0.1832(13) 0.2282(19) 0.1341(14) 0.0088(11) -0.0283(10)
S2A 0.1041(10) 0.0896(7) 0.0649(7) -0.0045(6) 0.0049(7) 0.0031(7)
S1B 0.0756(7) 0.0512(5) 0.0624(6) -0.0145(5) 0.0100(6) 0.0115(5)
S2B 0.0531(7) 0.0932(7) 0.1330(11) 0.0476(8) -0.0186(7) -0.0158(6)
N1A 0.058(2) 0.0464(16) 0.0500(17) 0.0012(14) 0.0104(16) -0.0060(15)
N2A 0.045(2) 0.080(2) 0.066(2) -0.0155(18) 0.0056(17) -0.0150(17)
N3A 0.047(2) 0.075(2) 0.0575(19) 0.0057(16) 0.0063(16) 0.0046(17)
N4A 0.0403(18) 0.0487(16) 0.0599(19) -0.0008(14) 0.0013(16) -0.0053(13)
N5A 0.095(3) 0.084(2) 0.141(4) 0.023(2) 0.047(3) -0.020(2)
N6A 0.102(3) 0.078(2) 0.061(2) -0.004(2) 0.005(2) 0.030(2)
N1B 0.0408(16) 0.0332(13) 0.0311(14) -0.0017(12) 0.0090(13) -0.0009(12)
N2B 0.0429(18) 0.0511(16) 0.0523(18) 0.0092(15) 0.0175(15) 0.0084(14)
N3B 0.0439(17) 0.0465(16) 0.0431(16) 0.0034(13) 0.0094(15) -0.0079(13)
N4B 0.0415(17) 0.0330(13) 0.0393(15) 0.0017(12) 0.0048(14) -0.0007(12)
N5B 0.094(3) 0.0512(17) 0.0550(19) -0.0122(15) 0.0194(19) 0.0019(17)
N6B 0.0457(19) 0.0629(17) 0.0472(18) 0.0091(14) 0.0023(16) -0.0055(16)
C1A 0.073(3) 0.053(2) 0.058(2) -0.0015(18) 0.017(2) -0.006(2)
C2A 0.096(4) 0.065(2) 0.077(3) -0.004(2) 0.032(3) 0.011(3)
C3A 0.087(4) 0.085(3) 0.085(3) 0.005(3) 0.036(3) 0.024(3)
C4A 0.053(3) 0.077(3) 0.083(3) 0.004(2) 0.016(2) 0.001(2)
C5A 0.049(2) 0.054(2) 0.051(2) 0.0038(19) 0.0038(19) 0.0016(19)
C6A 0.041(2) 0.065(2) 0.074(3) -0.003(2) 0.001(2) -0.010(2)
C7A 0.055(3) 0.126(4) 0.101(4) -0.038(3) 0.002(3) -0.020(3)
C8A 0.063(4) 0.240(8) 0.107(6) -0.058(6) -0.025(4) 0.011(5)
C9A 0.099(6) 0.257(9) 0.066(4) -0.029(5) -0.032(4) 0.074(6)
C10A 0.080(4) 0.143(4) 0.068(3) 0.007(3) 0.003(3) 0.037(3)
C11A 0.050(3) 0.088(3) 0.048(2) -0.009(2) 0.000(2) 0.016(2)
C12A 0.063(3) 0.066(2) 0.069(3) 0.023(2) 0.008(2) 0.000(2)
C13A 0.069(3) 0.098(3) 0.081(3) 0.011(3) 0.022(3) 0.008(3)
C14A 0.064(3) 0.144(4) 0.081(3) 0.022(3) 0.024(3) 0.027(3)
C15A 0.093(4) 0.110(4) 0.068(3) 0.010(3) 0.015(3) 0.046(3)
C16A 0.080(3) 0.078(3) 0.076(3) 0.003(2) 0.017(3) 0.020(2)
C17A 0.063(3) 0.062(2) 0.057(2) -0.005(2) 0.006(2) 0.005(2)
C18A 0.064(3) 0.048(2) 0.094(3) -0.015(2) 0.007(2) -0.006(2)
C19A 0.055(3) 0.091(3) 0.114(4) 0.036(3) 0.009(3) 0.001(2)
C20A 0.084(3) 0.047(2) 0.061(3) 0.006(2) 0.026(3) 0.014(2)
C1B 0.054(2) 0.0408(17) 0.041(2) -0.0069(16) 0.0146(18) -0.0079(16)
C2B 0.080(3) 0.0437(19) 0.058(2) 0.0087(18) 0.024(2) -0.0128(18)
C3B 0.078(3) 0.064(2) 0.047(2) 0.007(2) 0.027(2) -0.011(2)
C4B 0.062(2) 0.055(2) 0.0414(19) -0.0079(17) 0.0217(19) -0.0049(18)
C5B 0.0362(19) 0.0390(17) 0.0382(18) -0.0012(15) 0.0089(16) -0.0025(14)
C6B 0.064(2) 0.0405(18) 0.051(2) -0.0060(16) 0.025(2) 0.0079(16)
C7B 0.054(3) 0.068(2) 0.084(3) 0.012(2) 0.028(2) 0.020(2)
C8B 0.066(3) 0.108(4) 0.107(4) 0.035(3) 0.020(3) 0.047(3)
C9B 0.063(3) 0.161(5) 0.080(4) 0.038(4) -0.008(3) 0.027(4)
C10B 0.060(3) 0.109(3) 0.061(3) 0.007(3) -0.003(2) 0.004(3)
C11B 0.038(2) 0.061(2) 0.044(2) 0.0094(19) 0.0059(18) 0.0013(18)
C12B 0.063(3) 0.0512(19) 0.048(2) -0.0088(17) 0.007(2) -0.0100(19)
C13B 0.060(3) 0.068(2) 0.055(2) -0.001(2) 0.017(2) -0.0074(19)
C14B 0.087(3) 0.090(3) 0.058(3) 0.015(2) 0.032(3) -0.018(2)
C15B 0.105(4) 0.072(3) 0.074(3) 0.024(2) 0.025(3) -0.025(3)
C16B 0.085(3) 0.052(2) 0.069(3) 0.017(2) 0.016(2) -0.009(2)
C17B 0.049(2) 0.0422(19) 0.046(2) 0.0091(16) 0.0055(19) -0.0070(16)
C18B 0.060(2) 0.0335(16) 0.058(2) 0.0110(16) 0.009(2) 0.0049(16)
C19B 0.047(2) 0.0486(19) 0.041(2) 0.0069(17) 0.0088(18) 0.0015(17)
C20B 0.058(3) 0.0429(18) 0.039(2) 0.0148(15) 0.003(2) -0.0090(19)

loop_
_atom_type_symbol
_atom_type_description
_atom_type_scat_dispersion_real
_atom_type_scat_dispersion_imag
_atom_type_scat_source
C C 0.0033 0.0016 'International Tables Vol C Tables 4.2.6.8 and 6.1.1.4'
H H 0.0000 0.0000 'International Tables Vol C Tables 4.2.6.8 and 6.1.1.4'
N N 0.0061 0.0033 'International Tables Vol C Tables 4.2.6.8 and 6.1.1.4'
S S 0.1246 0.1234 'International Tables Vol C Tables 4.2.6.8 and 6.1.1.4'
Fe Fe 0.3463 0.8444 'International Tables Vol C Tables 4.2.6.8 and 6.1.1.4'

loop_
_geom_angle_atom_site_label_1
_geom_angle_atom_site_label_2
_geom_angle_atom_site_label_3
_geom_angle
N5A FeA N6A 97.81(16)
N5A FeA N1A 104.77(11)
N6A FeA N1A 90.32(12)
N5A FeA N3A 102.88(12)
N6A FeA N3A 90.56(12)
N1A FeA N3A 151.95(10)
N5A FeA N2A 94.43(15)
N6A FeA N2A 166.87(12)
N1A FeA N2A 91.15(10)
N3A FeA N2A 82.06(10)
N5A FeA N4A 171.46(14)
N6A FeA N4A 90.70(12)
N1A FeA N4A 74.27(9)
N3A FeA N4A 77.69(10)
N2A FeA N4A 77.15(11)
N5B FeB N6B 98.90(12)
N5B FeB N1B 105.64(9)
N6B FeB N1B 87.85(9)
N5B FeB N3B 102.67(10)
N6B FeB N3B 89.95(9)
N1B FeB N3B 151.60(9)
N5B FeB N4B 169.72(11)
N6B FeB N4B 91.18(10)
N1B FeB N4B 76.56(8)
N3B FeB N4B 75.18(8)
N5B FeB N2B 93.56(11)
N6B FeB N2B 163.31(9)
N1B FeB N2B 78.08(9)
N3B FeB N2B 98.14(9)
N4B FeB N2B 76.96(9)
C1A N1A C5A 118.4(3)
C1A N1A FeA 125.6(2)
C5A N1A FeA 115.8(2)
C11A N2A C7A 117.9(4)
C11A N2A FeA 116.0(3)
C7A N2A FeA 124.7(3)
C17A N3A C13A 118.2(3)
C17A N3A FeA 114.8(2)
C13A N3A FeA 126.2(3)
C12A N4A C6A 110.9(3)
C12A N4A C18A 111.9(3)
C6A N4A C18A 112.3(3)
C12A N4A FeA 110.5(2)
C6A N4A FeA 105.76(18)
C18A N4A FeA 105.06(17)
C19A N5A FeA 164.0(4)
C20A N6A FeA 168.7(4)
C5B N1B C1B 118.5(2)
C5B N1B FeB 116.63(17)
C1B N1B FeB 124.46(17)
C11B N2B C7B 117.4(3)
C11B N2B FeB 113.7(2)
C7B N2B FeB 124.8(2)
C17B N3B C13B 118.0(2)
C17B N3B FeB 115.43(18)
C13B N3B FeB 126.5(2)
C12B N4B C18B 109.5(2)
C12B N4B C6B 112.4(2)
C18B N4B C6B 112.1(2)
C12B N4B FeB 108.92(17)
C18B N4B FeB 106.22(17)
C6B N4B FeB 107.46(16)
C19B N5B FeB 173.8(3)
C20B N6B FeB 170.0(2)
N1A C1A C2A 122.9(3)
C3A C2A C1A 118.4(3)
C2A C3A C4A 119.9(4)
C5A C4A C3A 118.4(4)
N1A C5A C4A 121.9(3)
N1A C5A C6A 115.4(3)
C4A C5A C6A 122.7(3)
N4A C6A C5A 110.1(3)
C8A C7A N2A 122.9(6)
C7A C8A C9A 120.8(7)
C8A C9A C10A 118.4(7)
C11A C10A C9A 117.4(5)
N2A C11A C10A 122.5(4)
N2A C11A C12A 116.9(3)
C10A C11A C12A 120.5(4)
N4A C12A C11A 114.4(3)
N3A C13A C14A 123.0(4)
C13A C14A C15A 117.8(4)
C14A C15A C16A 120.6(4)
C15A C16A C17A 118.3(4)
N3A C17A C16A 122.1(3)
N3A C17A C18A 115.5(3)
C16A C17A C18A 122.3(3)
N4A C18A C17A 112.0(3)
N5A C19A S1A 179.5(5)
N6A C20A S2A 179.7(4)
N1B C1B C2B 122.7(3)
C1B C2B C3B 118.9(3)
C4B C3B C2B 119.0(3)
C3B C4B C5B 119.0(3)
N1B C5B C4B 122.0(2)
N1B C5B C6B 116.1(2)
C4B C5B C6B 122.0(2)
N4B C6B C5B 112.2(2)
N2B C7B C8B 122.9(4)
C9B C8B C7B 118.5(4)
C10B C9B C8B 119.2(4)
C9B C10B C11B 119.0(4)
N2B C11B C10B 122.9(3)
N2B C11B C12B 115.3(3)
C10B C11B C12B 121.7(4)
N4B C12B C11B 113.0(2)
N3B C13B C14B 122.8(3)
C15B C14B C13B 118.8(3)
C16B C15B C14B 118.8(3)
C15B C16B C17B 119.9(3)
N3B C17B C16B 121.7(3)
N3B C17B C18B 116.2(2)
C16B C17B C18B 122.0(3)
N4B C18B C17B 111.1(2)
N5B C19B S1B 179.4(4)
N6B C20B S2B 179.4(4)

loop_
_geom_bond_atom_site_label_1
_geom_bond_atom_site_label_2
_geom_bond_distance
FeA N5A 2.016(3)
FeA N6A 2.118(4)
FeA N1A 2.176(2)
FeA N3A 2.176(3)
FeA N2A 2.203(3)
FeA N4A 2.237(2)
FeB N5B 2.035(3)
FeB N6B 2.130(3)
FeB N1B 2.172(2)
FeB N3B 2.182(2)
FeB N4B 2.233(2)
FeB N2B 2.258(3)
S1A C19A 1.595(4)
S2A C20A 1.598(5)
S1B C19B 1.612(3)
S2B C20B 1.630(4)
N1A C1A 1.336(4)
N1A C5A 1.338(4)
N2A C11A 1.333(4)
N2A C7A 1.338(5)
N3A C17A 1.337(4)
N3A C13A 1.343(4)
N4A C12A 1.469(4)
N4A C6A 1.474(4)
N4A C18A 1.481(4)
N5A C19A 1.146(4)
N6A C20A 1.162(5)
N1B C5B 1.328(3)
N1B C1B 1.334(3)
N2B C11B 1.332(4)
N2B C7B 1.337(4)
N3B C17B 1.334(3)
N3B C13B 1.336(3)
N4B C12B 1.470(4)
N4B C18B 1.472(3)
N4B C6B 1.480(3)
N5B C19B 1.157(3)
N6B C20B 1.146(4)
C1A C2A 1.364(4)
C2A C3A 1.362(5)
C3A C4A 1.379(4)
C4A C5A 1.375(4)
C5A C6A 1.506(4)
C7A C8A 1.325(7)
C8A C9A 1.351(8)
C9A C10A 1.403(7)
C10A C11A 1.379(5)
C11A C12A 1.497(5)
C13A C14A 1.363(5)
C14A C15A 1.368(5)
C15A C16A 1.369(5)
C16A C17A 1.375(4)
C17A C18A 1.494(4)
C1B C2B 1.361(4)
C2B C3B 1.373(4)
C3B C4B 1.368(4)
C4B C5B 1.379(4)
C5B C6B 1.496(3)
C7B C8B 1.376(6)
C8B C9B 1.371(6)
C9B C10B 1.365(5)
C10B C11B 1.370(5)
C11B C12B 1.506(4)
C13B C14B 1.373(4)
C14B C15B 1.366(5)
C15B C16B 1.364(4)
C16B C17B 1.375(4)
C17B C18B 1.493(4)

loop_
_geom_torsion_atom_site_label_1
_geom_torsion_atom_site_label_2
_geom_torsion_atom_site_label_3
_geom_torsion_atom_site_label_4
_geom_torsion
N5A FeA N1A C1A 8.9(3)
N6A FeA N1A C1A 107.1(3)
N3A FeA N1A C1A -161.1(3)
N2A FeA N1A C1A -86.0(3)
N4A FeA N1A C1A -162.3(3)
N5A FeA N1A C5A -164.9(2)
N6A FeA N1A C5A -66.8(2)
N3A FeA N1A C5A 25.0(4)
N2A FeA N1A C5A 100.2(2)
N4A FeA N1A C5A 23.9(2)
N5A FeA N2A C11A 179.1(2)
N6A FeA N2A C11A 20.3(6)
N1A FeA N2A C11A -76.0(2)
N3A FeA N2A C11A 76.6(2)
N4A FeA N2A C11A -2.5(2)
N5A FeA N2A C7A 12.5(3)
N6A FeA N2A C7A -146.3(5)
N1A FeA N2A C7A 117.4(3)
N3A FeA N2A C7A -89.9(3)
N4A FeA N2A C7A -169.1(3)
N5A FeA N3A C17A -178.2(3)
N6A FeA N3A C17A 83.7(3)
N1A FeA N3A C17A -8.0(4)
N2A FeA N3A C17A -85.4(3)
N4A FeA N3A C17A -6.9(3)
N5A FeA N3A C13A -8.7(3)
N6A FeA N3A C13A -106.9(3)
N1A FeA N3A C13A 161.4(3)
N2A FeA N3A C13A 84.0(3)
N4A FeA N3A C13A 162.5(3)
N5A FeA N4A C12A -0.6(9)
N6A FeA N4A C12A 174.2(2)
N1A FeA N4A C12A 84.1(2)
N3A FeA N4A C12A -95.4(2)
N2A FeA N4A C12A -10.8(2)
N5A FeA N4A C6A -120.7(8)
N6A FeA N4A C6A 54.1(2)
N1A FeA N4A C6A -36.0(2)
N3A FeA N4A C6A 144.5(2)
N2A FeA N4A C6A -130.9(2)
N5A FeA N4A C18A 120.3(7)
N6A FeA N4A C18A -64.9(2)
N1A FeA N4A C18A -155.0(2)
N3A FeA N4A C18A 25.5(2)
N2A FeA N4A C18A 110.1(2)
N6A FeA N5A C19A 47.1(14)
N1A FeA N5A C19A 139.5(13)
N3A FeA N5A C19A -45.2(14)
N2A FeA N5A C19A -128.1(13)
N4A FeA N5A C19A -138.1(12)
N5A FeA N6A C20A 135.8(18)
N1A FeA N6A C20A 30.9(18)
N3A FeA N6A C20A -121.1(18)
N2A FeA N6A C20A -65.6(19)
N4A FeA N6A C20A -43.4(18)
N5B FeB N1B C5B 179.7(2)
N6B FeB N1B C5B -81.7(2)
N3B FeB N1B C5B 4.2(3)
N4B FeB N1B C5B 10.0(2)
N2B FeB N1B C5B 89.3(2)
N5B FeB N1B C1B 7.5(3)
N6B FeB N1B C1B 106.2(3)
N3B FeB N1B C1B -167.9(2)
N4B FeB N1B C1B -162.1(3)
N2B FeB N1B C1B -82.9(3)
N5B FeB N2B C11B 179.56(19)
N6B FeB N2B C11B -42.1(4)
N1B FeB N2B C11B -75.19(19)
N3B FeB N2B C11B 76.21(19)
N4B FeB N2B C11B 3.57(18)
N5B FeB N2B C7B -23.9(2)
N6B FeB N2B C7B 114.5(4)
N1B FeB N2B C7B 81.4(2)
N3B FeB N2B C7B -127.2(2)
N4B FeB N2B C7B 160.1(2)
N5B FeB N3B C17B 170.7(2)
N6B FeB N3B C17B 71.6(2)
N1B FeB N3B C17B -13.8(4)
N4B FeB N3B C17B -19.6(2)
N2B FeB N3B C17B -93.7(2)
N5B FeB N3B C13B -4.6(3)
N6B FeB N3B C13B -103.7(3)
N1B FeB N3B C13B 170.9(2)
N4B FeB N3B C13B 165.1(3)
N2B FeB N3B C13B 91.0(3)
N5B FeB N4B C12B -6.2(6)
N6B FeB N4B C12B -175.05(18)
N1B FeB N4B C12B 97.45(18)
N3B FeB N4B C12B -85.41(18)
N2B FeB N4B C12B 16.80(17)
N5B FeB N4B C18B 111.7(5)
N6B FeB N4B C18B -57.16(19)
N1B FeB N4B C18B -144.7(2)
N3B FeB N4B C18B 32.49(18)
N2B FeB N4B C18B 134.70(19)
N5B FeB N4B C6B -128.2(5)
N6B FeB N4B C6B 62.97(19)
N1B FeB N4B C6B -24.53(19)
N3B FeB N4B C6B 152.6(2)
N2B FeB N4B C6B -105.17(19)
N6B FeB N5B C19B -15(2)
N1B FeB N5B C19B 75(2)
N3B FeB N5B C19B -107(2)
N4B FeB N5B C19B 176(2)
N2B FeB N5B C19B 154(2)
N5B FeB N6B C20B 85.7(16)
N1B FeB N6B C20B -19.8(16)
N3B FeB N6B C20B -171.4(16)
N4B FeB N6B C20B -96.3(16)
N2B FeB N6B C20B -52.1(18)
C5A N1A C1A C2A 2.3(5)
FeA N1A C1A C2A -171.4(3)
N1A C1A C2A C3A -1.5(6)
C1A C2A C3A C4A -0.1(6)
C2A C3A C4A C5A 0.9(6)
C1A N1A C5A C4A -1.5(5)
FeA N1A C5A C4A 172.9(3)
C1A N1A C5A C6A 179.8(3)
FeA N1A C5A C6A -5.8(4)
C3A C4A C5A N1A -0.1(6)
C3A C4A C5A C6A 178.5(4)
C12A N4A C6A C5A -75.4(3)
C18A N4A C6A C5A 158.6(3)
FeA N4A C6A C5A 44.5(3)
N1A C5A C6A N4A -27.4(4)
C4A C5A C6A N4A 154.0(3)
C11A N2A C7A C8A -0.2(6)
FeA N2A C7A C8A 166.2(4)
N2A C7A C8A C9A 0.0(9)
C7A C8A C9A C10A 0.3(10)
C8A C9A C10A C11A -0.4(8)
C7A N2A C11A C10A 0.1(5)
FeA N2A C11A C10A -167.4(3)
C7A N2A C11A C12A -176.8(3)
FeA N2A C11A C12A 15.7(4)
C9A C10A C11A N2A 0.2(6)
C9A C10A C11A C12A 176.9(4)
C6A N4A C12A C11A 139.0(3)
C18A N4A C12A C11A -94.7(3)
FeA N4A C12A C11A 22.1(3)
N2A C11A C12A N4A -25.8(4)
C10A C11A C12A N4A 157.2(3)
C17A N3A C13A C14A -1.1(6)
FeA N3A C13A C14A -170.2(3)
N3A C13A C14A C15A 2.8(7)
C13A C14A C15A C16A -2.7(7)
C14A C15A C16A C17A 1.0(7)
C13A N3A C17A C16A -0.8(6)
FeA N3A C17A C16A 169.5(3)
C13A N3A C17A C18A 175.2(3)
FeA N3A C17A C18A -14.5(4)
C15A C16A C17A N3A 0.8(6)
C15A C16A C17A C18A -174.8(4)
C12A N4A C18A C17A 78.9(4)
C6A N4A C18A C17A -155.6(3)
FeA N4A C18A C17A -41.1(3)
N3A C17A C18A N4A 39.2(5)
C16A C17A C18A N4A -144.8(3)
FeA N5A C19A S1A -78(56)
FeA N6A C20A S2A -95(57)
C5B N1B C1B C2B 0.6(5)
FeB N1B C1B C2B 172.6(2)
N1B C1B C2B C3B 0.2(5)
C1B C2B C3B C4B -1.3(6)
C2B C3B C4B C5B 1.5(5)
C1B N1B C5B C4B -0.4(5)
FeB N1B C5B C4B -173.0(2)
C1B N1B C5B C6B -179.8(3)
FeB N1B C5B C6B 7.5(4)
C3B C4B C5B N1B -0.7(5)
C3B C4B C5B C6B 178.7(3)
C12B N4B C6B C5B -83.7(3)
C18B N4B C6B C5B 152.5(3)
FeB N4B C6B C5B 36.1(3)
N1B C5B C6B N4B -30.4(4)
C4B C5B C6B N4B 150.1(3)
C11B N2B C7B C8B -0.7(5)
FeB N2B C7B C8B -156.4(3)
N2B C7B C8B C9B -0.1(6)
C7B C8B C9B C10B 0.6(7)
C8B C9B C10B C11B -0.2(6)
C7B N2B C11B C10B 1.1(4)
FeB N2B C11B C10B 159.5(3)
C7B N2B C11B C12B 177.9(2)
FeB N2B C11B C12B -23.7(3)
C9B C10B C11B N2B -0.7(5)
C9B C10B C11B C12B -177.3(3)
C18B N4B C12B C11B -150.0(2)
C6B N4B C12B C11B 84.7(3)
FeB N4B C12B C11B -34.2(3)
N2B C11B C12B N4B 40.1(3)
C10B C11B C12B N4B -143.1(3)
C17B N3B C13B C14B -1.2(5)
FeB N3B C13B C14B 173.9(3)
N3B C13B C14B C15B 1.8(6)
C13B C14B C15B C16B 0.0(7)
C14B C15B C16B C17B -2.1(6)
C13B N3B C17B C16B -1.0(5)
FeB N3B C17B C16B -176.7(3)
C13B N3B C17B C18B 177.5(3)
FeB N3B C17B C18B 1.8(4)
C15B C16B C17B N3B 2.7(6)
C15B C16B C17B C18B -175.7(4)
C12B N4B C18B C17B 75.4(3)
C6B N4B C18B C17B -159.1(3)
FeB N4B C18B C17B -42.1(3)
N3B C17B C18B N4B 28.4(4)
C16B C17B C18B N4B -153.1(3)
FeB N5B C19B S1B 32(37)
FeB N6B C20B S2B 89(39)

_cod_duplicate_entry 4324486
